data_9012585
loop_
_publ_author_name
'Fjellvag, H.'
'Selte, K.'
'Stave, F. E.'

_publ_section_title
;
 On the structural and magnetic properties of Co1-tNitAs and CoAs1-xSbx
;
_journal_name_full 'Acta Chemica Scandinavica A'
_journal_page_first 687
_journal_page_last 691
_journal_volume 38
_journal_year 1984
_chemical_formula_structural CoAs.95Sb.05
_chemical_formula_sum 'As0.95 Co Sb0.05'
_chemical_name_mineral Langisite
_space_group_IT_number 62
_symmetry_space_group_name_Hall '-P 2ac 2n'
_symmetry_space_group_name_H-M 'P n m a'
_cell_angle_alpha 90
_cell_angle_beta 90
_cell_angle_gamma 90
_cell_length_a 5.16
_cell_length_b 3.54
_cell_length_c 5.87
_cell_formula_units_Z 4
_cell_volume 107.224
_database_code_amcsd 0011969
_exptl_crystal_density_diffrn 8.437
_cod_original_formula_sum 'Co (As.95 Sb.05)'
_cod_database_code 9012585

loop_
_space_group_symop_operation_xyz
x,y,z
x,1/2-y,z
-x,1/2+y,-z
1/2-x,1/2+y,1/2+z
1/2+x,1/2-y,1/2-z
1/2+x,y,1/2-z
1/2-x,-y,1/2+z
-x,-y,-z

loop_
_atom_site_label
_atom_site_fract_x
_atom_site_fract_y
_atom_site_fract_z
_atom_site_occupancy
Co 0.00510 0.25000 0.20090 1.00000
As 0.20260 0.25000 0.58490 0.95000
Sb 0.20260 0.25000 0.58490 0.05000

loop_
_cod_related_entry_id
_cod_related_entry_database
_cod_related_entry_code
1 AMCSD 0011969
